data_7249683
loop_
_publ_author_name
'Shi, Linlin'
'Guo, Zhiqiang'
'Luo, Xiaofang'
'Hou, Lingli'
'Wu, Hongchang'
'De, Ruiyu'
'Huang, Xin'
'Wang, Ting'
'Hao, Hongxun'
'Wang, Na'
'Zhou, Lina'

_publ_section_title
;
 Chiral resolution of dl-leucine via salifying tartaric acid derivatives
;
_journal_name_full CrystEngComm
_journal_paper_doi 10.1039/D4CE01043D
_journal_year 2025
_chemical_absolute_configuration ad
_chemical_formula_moiety '2(C20 H17 O8), 2(C6 H14 N O2), H2 O'
_chemical_formula_sum 'C52 H64 N2 O21'
_chemical_formula_weight 1053.05
_chemical_name_systematic 'D-leucinium D-di-p-toluoyltartrate semihydrate'
_space_group_crystal_system monoclinic
_space_group_IT_number 5
_space_group_name_Hall 'C 2y'
_space_group_name_H-M_alt 'C 1 2 1'
_atom_sites_solution_hydrogens mixed
_atom_sites_solution_primary dual
_audit_creation_date 2024-05-02
_audit_creation_method
;
Olex2 1.5
(compiled 2024.02.16 svn.r378c4104 for OlexSys, GUI svn.r6928)
;
_audit_update_record
;
2024-09-27 deposited with the CCDC.	2024-12-10 downloaded from the CCDC.
;
_cell_angle_alpha 90
_cell_angle_beta 106.0490(10)
_cell_angle_gamma 90
_cell_formula_units_Z 4
_cell_length_a 27.9114(2)
_cell_length_b 12.85360(10)
_cell_length_c 15.90080(10)
_cell_measurement_reflns_used 41533
_cell_measurement_temperature 128.15
_cell_measurement_theta_max 78.7260
_cell_measurement_theta_min 3.2870
_cell_volume 5482.27(7)
_computing_cell_refinement 'CrysAlisPro 1.171.39.46 (Rigaku OD, 2018)'
_computing_data_collection 'CrysAlisPro 1.171.39.46 (Rigaku OD, 2018)'
_computing_data_reduction 'CrysAlisPro 1.171.39.46 (Rigaku OD, 2018)'
_computing_molecular_graphics 'Olex2 1.5 (Dolomanov et al., 2009)'
_computing_publication_material 'Olex2 1.5 (Dolomanov et al., 2009)'
_computing_structure_refinement 'SHELXL 2018/3 (Sheldrick, 2015)'
_computing_structure_solution 'SHELXT 2018/2 (Sheldrick, 2018)'
_diffrn_ambient_temperature 128.15
_diffrn_detector 'CCD plate'
_diffrn_measured_fraction_theta_full 0.999
_diffrn_measured_fraction_theta_max 0.991
_diffrn_measurement_details
;
List of Runs (angles in degrees, time in seconds):

  # Type    Start    End  Width  t~exp~   \w     \q     \k     \f   Frames
#--------------------------------------------------------------------------
  1  \w    -25.00  94.00   0.50    0.50    --    5.00  57.00 120.00  238
  2  \w    -28.00  94.00   0.50    0.50    --    5.00  38.00-120.00  244
  3  \w    -82.00  41.00   0.50    0.50    --  -48.80  38.00   0.00  246
  4  \w    -82.00  41.00   0.50    0.50    --  -48.80  70.00  35.83  246
  5  \w    -83.00  41.00   0.50    0.50    --  -48.80  72.00-120.00  248
  6  \w    -79.00  41.00   0.50    0.50    --  -48.80  57.00-150.00  240
  7  \w    -79.00  41.00   0.50    0.50    --  -48.80  57.00  90.00  240
  8  \w   -199.00 -80.00   0.50    0.50    -- -110.00 -50.00-167.12  238
  9  \w   -199.00 -75.00   0.50    0.50    -- -110.00 -36.00 105.63  248
 10  \w   -144.00 -21.00   0.50    0.50    -- -110.00  72.00 120.00  246
 11  \w   -144.00 -21.00   0.50    0.50    -- -110.00  72.00  60.00  246
 12  \w   -144.00 -21.00   0.50    0.50    -- -110.00  72.00  30.00  246
 13  \w   -144.00 -21.00   0.50    0.50    -- -110.00  72.00  90.00  246
 14  \w   -144.00 -21.00   0.50    0.50    -- -110.00  72.00-180.00  246
 15  \w   -199.00 -80.00   0.50    0.50    -- -110.00 -57.00  30.00  238
 16  \w   -144.00 -21.00   0.50    0.50    -- -110.00  72.00 -60.00  246
 17  \w   -112.00 -85.00   0.50    0.50    -- -110.00 -68.00 -81.40   54
 18  \w   -120.00 -94.00   0.50    0.50    -- -110.00  72.00 -30.00   52
 19  \w   -139.00 -22.00   0.50    0.50    -- -110.00  72.00 -90.00  234
 20  \w   -199.00-117.00   0.50    0.50    -- -110.00 -53.00 -47.71  164
 21  \w   -160.00-104.00   0.50    0.50    -- -110.00 -57.00-150.00  112
 22  \w    -79.00 -53.00   0.50    0.50    -- -110.00  72.00-120.00   52
 23  \w   -101.00 -75.00   0.50    0.50    -- -110.00  72.00   0.00   52
 24  \w   -198.00-138.00   0.50    0.50    -- -110.00 -72.00   0.00  120
 25  \w   -115.00 -89.00   0.50    0.50    -- -110.00 -72.00   0.00   52
 26  \w   -198.00-110.00   0.50    0.50    -- -110.00 -42.00  81.94  176
 27  \w   -141.00 -80.00   0.50    0.50    -- -110.00  72.00-120.00  122
 28  \w   -198.00-151.00   0.50    0.50    -- -110.00 -68.00 -81.40   94
 29  \w    -61.00 -35.00   0.50    0.50    -- -110.00  72.00-150.00   52
 30  \w   -196.00-146.00   0.50    0.50    -- -110.00 -28.00 -14.19  100
;
_diffrn_measurement_device 'four-circle diffractometer'
_diffrn_measurement_device_type 'Rigaku XtaLAB P200'
_diffrn_measurement_method '\w scans'
_diffrn_orient_matrix_type 'CrysAlisPro convention (1999,Acta A55,543-557)'
_diffrn_orient_matrix_UB_11 -0.0237827000
_diffrn_orient_matrix_UB_12 -0.0923706000
_diffrn_orient_matrix_UB_13 -0.0585032000
_diffrn_orient_matrix_UB_21 -0.0522645000
_diffrn_orient_matrix_UB_22 0.0441264000
_diffrn_orient_matrix_UB_23 -0.0066773000
_diffrn_orient_matrix_UB_31 0.0017022000
_diffrn_orient_matrix_UB_32 0.0623589000
_diffrn_orient_matrix_UB_33 -0.0817966000
_diffrn_radiation_monochromator mirror
_diffrn_radiation_probe x-ray
_diffrn_radiation_type 'Cu K\a'
_diffrn_radiation_wavelength 1.54184
_diffrn_reflns_av_R_equivalents 0.0213
_diffrn_reflns_av_unetI/netI 0.0150
_diffrn_reflns_Laue_measured_fraction_full 0.999
_diffrn_reflns_Laue_measured_fraction_max 0.991
_diffrn_reflns_limit_h_max 35
_diffrn_reflns_limit_h_min -33
_diffrn_reflns_limit_k_max 16
_diffrn_reflns_limit_k_min -16
_diffrn_reflns_limit_l_max 19
_diffrn_reflns_limit_l_min -20
_diffrn_reflns_number 48515
_diffrn_reflns_point_group_measured_fraction_full 0.980
_diffrn_reflns_point_group_measured_fraction_max 0.954
_diffrn_reflns_theta_full 67.684
_diffrn_reflns_theta_max 78.971
_diffrn_reflns_theta_min 2.892
_diffrn_source 'Rotating-anode X-ray tube'
_diffrn_source_type 'Rigaku (Cu) X-ray Source'
_exptl_absorpt_coefficient_mu 0.835
_exptl_absorpt_correction_T_max 1.00000
_exptl_absorpt_correction_T_min 0.52304
_exptl_absorpt_correction_type multi-scan
_exptl_absorpt_process_details 'CrysAlisPro 1.171.39.46 (Rigaku Oxford Diffraction, 2018)'
_exptl_crystal_density_diffrn 1.276
_exptl_crystal_description block
_exptl_crystal_F_000 2232
_exptl_crystal_size_max 0.25
_exptl_crystal_size_mid 0.22
_exptl_crystal_size_min 0.16
_refine_diff_density_max 0.284
_refine_diff_density_min -0.248
_refine_diff_density_rms 0.045
_refine_ls_abs_structure_details
;
 Flack x determined using 5004 quotients [(I+)-(I-)]/[(I+)+(I-)]
 (Parsons, Flack and Wagner, Acta Cryst. B69 (2013) 249-259).
;
_refine_ls_abs_structure_Flack -0.07(4)
_refine_ls_extinction_coef 0.00012(4)
_refine_ls_extinction_expression Fc^*^=kFc[1+0.001xFc^2^\l^3^/sin(2\q)]^-1/4^
_refine_ls_extinction_method 'SHELXL-2018/3 (Sheldrick 2018)'
_refine_ls_goodness_of_fit_ref 1.050
_refine_ls_hydrogen_treatment mixed
_refine_ls_matrix_type full
_refine_ls_number_parameters 700
_refine_ls_number_reflns 11329
_refine_ls_number_restraints 3
_refine_ls_restrained_S_all 1.050
_refine_ls_R_factor_all 0.0387
_refine_ls_R_factor_gt 0.0385
_refine_ls_shift/su_max 0.000
_refine_ls_shift/su_mean 0.000
_refine_ls_structure_factor_coef Fsqd
_refine_ls_weighting_details 'w=1/[\s^2^(Fo^2^)+(0.0652P)^2^+3.0644P] where P=(Fo^2^+2Fc^2^)/3'
_refine_ls_weighting_scheme calc
_refine_ls_wR_factor_gt 0.1079
_refine_ls_wR_factor_ref 0.1081
_reflns_Friedel_coverage 0.841
_reflns_Friedel_fraction_full 0.960
_reflns_Friedel_fraction_max 0.914
_reflns_number_gt 11216
_reflns_number_total 11329
_reflns_threshold_expression 'I > 2\s(I)'
_cod_data_source_file d4ce01043d2.cif
_cod_data_source_block p20240501c
_cod_database_code 7249683
_shelx_shelxl_version_number 2018/3
_shelx_space_group_comment
;
The symmetry employed for this shelxl refinement is uniquely defined
by the following loop, which should always be used as a source of
symmetry information in preference to the above space-group names.
They are only intended as comments.
;
_shelx_estimated_absorpt_t_max 0.878
_shelx_estimated_absorpt_t_min 0.818
_reflns_odcompleteness_completeness 99.93
_reflns_odcompleteness_iscentric 1
_reflns_odcompleteness_theta 74.33
_olex2_refinement_description
;
1. Fixed Uiso
 At 1.2 times of:
  All C(H) groups, All C(H,H) groups, All N(H,H,H) groups
 At 1.5 times of:
  All C(H,H,H) groups, All O(H) groups, All O(H,H) groups
2. Restrained distances
 O6-H6 = O14-H14
 0.85 with sigma of 0.01
3.a Free rotating group:
 O21(H21D,H21E)
3.b Ternary CH refined with riding coordinates:
 C9(H9), C11(H11), C29(H29), C31(H31), C42(H42), C44(H44), C48(H48), C50(H50)
3.c Secondary CH2 refined with riding coordinates:
 C43(H43A,H43B), C49(H49A,H49B)
3.d Aromatic/amide H refined with riding coordinates:
 C3(H3), C4(H4), C6(H6A), C7(H7), C15(H15), C16(H16), C18(H18), C19(H19),
 C23(H23), C24(H24), C26(H26), C27(H27), C35(H35), C36(H36), C38(H38), C39(H39)
3.e Idealised Me refined as rotating group:
 C1(H1A,H1B,H1C), C20(H20A,H20B,H20C), C21(H21A,H21B,H21C), C40(H40A,H40B,
 H40C), N1(H1D,H1E,H1F), C45(H45A,H45B,H45C), C46(H46A,H46B,H46C), N2(H2A,H2B,
 H2C), C51(H51A,H51B,H51C), C52(H52A,H52B,H52C)
3.f Idealised tetrahedral OH refined as rotating group:
 O18(H18A), O20(H20)
;
_olex2_submission_special_instructions 'No special instructions were received'
_oxdiff_exptl_absorpt_empirical_details
;
Empirical correction (ABSPACK) includes:
- Absorption correction using spherical harmonics
- Frame scaling
;
_oxdiff_exptl_absorpt_empirical_full_max 1.790
_oxdiff_exptl_absorpt_empirical_full_min 0.798

loop_
_space_group_symop_operation_xyz
'x, y, z'
'-x, y, -z'
'x+1/2, y+1/2, z'
'-x+1/2, y+1/2, -z'

loop_
_atom_site_label
_atom_site_type_symbol
_atom_site_fract_x
_atom_site_fract_y
_atom_site_fract_z
_atom_site_U_iso_or_equiv
_atom_site_adp_type
_atom_site_occupancy
_atom_site_site_symmetry_order
_atom_site_calc_flag
_atom_site_refinement_flags_posn
_atom_site_refinement_flags_adp
_atom_site_refinement_flags_occupancy
_atom_site_disorder_assembly
_atom_site_disorder_group
O1 O 0.59040(7) 0.27360(14) 0.48399(12) 0.0336(4) Uani 1 1 d . . . . .
O2 O 0.62210(5) 0.43110(13) 0.52978(10) 0.0237(3) Uani 1 1 d . . . . .
O3 O 0.58745(7) 0.46818(14) 0.35912(11) 0.0309(4) Uani 1 1 d . . . . .
O4 O 0.54613(6) 0.60753(14) 0.38704(10) 0.0298(4) Uani 1 1 d . . . . .
O5 O 0.54053(7) 0.43980(14) 0.64709(11) 0.0311(4) Uani 1 1 d . . . . .
O6 O 0.58582(7) 0.57338(14) 0.71806(10) 0.0289(4) Uani 1 1 d D . . . .
H6 H 0.5836(15) 0.549(3) 0.7673(16) 0.059(12) Uiso 1 1 d D . . . .
O7 O 0.61503(5) 0.62640(12) 0.57994(10) 0.0229(3) Uani 1 1 d . . . . .
O8 O 0.57131(7) 0.76879(15) 0.59511(12) 0.0343(4) Uani 1 1 d . . . . .
C1 C 0.83242(11) 0.1954(3) 0.5993(2) 0.0529(8) Uani 1 1 d . . . . .
H1A H 0.853370 0.251352 0.587023 0.079 Uiso 1 1 calc R U . . .
H1B H 0.835410 0.133818 0.564722 0.079 Uiso 1 1 calc R U . . .
H1C H 0.843317 0.178025 0.661696 0.079 Uiso 1 1 calc R U . . .
C2 C 0.77866(10) 0.2308(3) 0.57519(18) 0.0397(6) Uani 1 1 d . . . . .
C3 C 0.74001(11) 0.1599(2) 0.5526(2) 0.0437(7) Uani 1 1 d . . . . .
H3 H 0.747371 0.087865 0.551001 0.052 Uiso 1 1 calc R U . . .
C4 C 0.69056(10) 0.1920(2) 0.5322(2) 0.0406(6) Uani 1 1 d . . . . .
H4 H 0.664529 0.141951 0.516889 0.049 Uiso 1 1 calc R U . . .
C5 C 0.67912(9) 0.2967(2) 0.53423(15) 0.0297(5) Uani 1 1 d . . . . .
C6 C 0.71777(10) 0.3689(2) 0.55573(19) 0.0385(6) Uani 1 1 d . . . . .
H6A H 0.710336 0.440962 0.556665 0.046 Uiso 1 1 calc R U . . .
C7 C 0.76706(10) 0.3365(3) 0.5758(2) 0.0442(7) Uani 1 1 d . . . . .
H7 H 0.793104 0.386533 0.590090 0.053 Uiso 1 1 calc R U . . .
C8 C 0.62602(8) 0.32951(19) 0.51261(14) 0.0257(4) Uani 1 1 d . . . . .
C9 C 0.57418(8) 0.48030(18) 0.49921(13) 0.0214(4) Uani 1 1 d . . . . .
H9 H 0.547494 0.427436 0.496366 0.026 Uiso 1 1 calc R U . . .
C10 C 0.56836(8) 0.52466(18) 0.40758(14) 0.0229(4) Uani 1 1 d . . . . .
C11 C 0.57092(7) 0.56380(18) 0.56434(13) 0.0214(4) Uani 1 1 d . . . . .
H11 H 0.541359 0.608680 0.537683 0.026 Uiso 1 1 calc R U . . .
C12 C 0.56525(7) 0.51917(18) 0.64996(14) 0.0216(4) Uani 1 1 d . . . . .
C13 C 0.61100(8) 0.72743(18) 0.59993(14) 0.0247(4) Uani 1 1 d . . . . .
C14 C 0.66008(9) 0.77970(19) 0.62777(15) 0.0279(5) Uani 1 1 d . . . . .
C15 C 0.70409(10) 0.7269(2) 0.63540(19) 0.0381(6) Uani 1 1 d . . . . .
H15 H 0.703419 0.654461 0.623388 0.046 Uiso 1 1 calc R U . . .
C16 C 0.74932(11) 0.7790(3) 0.6605(2) 0.0467(7) Uani 1 1 d . . . . .
H16 H 0.779401 0.742341 0.664396 0.056 Uiso 1 1 calc R U . . .
C17 C 0.75090(11) 0.8847(2) 0.68002(18) 0.0412(6) Uani 1 1 d . . . . .
C18 C 0.70713(12) 0.9366(2) 0.6733(2) 0.0466(7) Uani 1 1 d . . . . .
H18 H 0.707937 1.008658 0.686839 0.056 Uiso 1 1 calc R U . . .
C19 C 0.66153(11) 0.8854(2) 0.6468(2) 0.0403(6) Uani 1 1 d . . . . .
H19 H 0.631450 0.922574 0.641768 0.048 Uiso 1 1 calc R U . . .
C20 C 0.80056(12) 0.9400(3) 0.7072(2) 0.0565(9) Uani 1 1 d . . . . .
H20A H 0.822611 0.904454 0.757728 0.085 Uiso 1 1 calc R U . . .
H20B H 0.795536 1.012100 0.722880 0.085 Uiso 1 1 calc R U . . .
H20C H 0.815749 0.939338 0.658480 0.085 Uiso 1 1 calc R U . . .
O9 O 0.57578(6) 0.28473(14) -0.05484(11) 0.0306(4) Uani 1 1 d . . . . .
O10 O 0.61744(5) 0.41970(12) 0.02241(10) 0.0228(3) Uani 1 1 d . . . . .
O11 O 0.58849(6) 0.49104(13) -0.14201(10) 0.0268(3) Uani 1 1 d . . . . .
O12 O 0.53731(7) 0.60813(15) -0.10818(11) 0.0324(4) Uani 1 1 d . . . . .
O13 O 0.54356(7) 0.42877(15) 0.14436(11) 0.0330(4) Uani 1 1 d . . . . .
O14 O 0.59164(6) 0.55302(14) 0.22383(10) 0.0275(3) Uani 1 1 d D . . . .
H14 H 0.591(2) 0.532(5) 0.275(2) 0.12(2) Uiso 1 1 d D . . . .
O15 O 0.62159(5) 0.61459(13) 0.08602(10) 0.0239(3) Uani 1 1 d . . . . .
O16 O 0.58661(6) 0.75892(13) 0.12433(11) 0.0295(3) Uani 1 1 d . . . . .
C21 C 0.79889(15) 0.0904(4) 0.0853(3) 0.0705(12) Uani 1 1 d . . . . .
H21A H 0.791367 0.016589 0.072737 0.106 Uiso 1 1 calc R U . . .
H21B H 0.815732 0.099114 0.147726 0.106 Uiso 1 1 calc R U . . .
H21C H 0.820655 0.115340 0.050675 0.106 Uiso 1 1 calc R U . . .
C22 C 0.75087(12) 0.1523(3) 0.0618(2) 0.0495(8) Uani 1 1 d . . . . .
C23 C 0.70856(13) 0.1127(3) 0.0031(3) 0.0566(9) Uani 1 1 d . . . . .
H23 H 0.709691 0.045790 -0.021625 0.068 Uiso 1 1 calc R U . . .
C24 C 0.66489(11) 0.1689(2) -0.0201(2) 0.0469(7) Uani 1 1 d . . . . .
H24 H 0.636241 0.140617 -0.060690 0.056 Uiso 1 1 calc R U . . .
C25 C 0.66258(9) 0.2670(2) 0.01575(16) 0.0306(5) Uani 1 1 d . . . . .
C26 C 0.70431(10) 0.3072(3) 0.0746(2) 0.0455(7) Uani 1 1 d . . . . .
H26 H 0.703224 0.374187 0.099310 0.055 Uiso 1 1 calc R U . . .
C27 C 0.74797(11) 0.2492(3) 0.0977(2) 0.0550(9) Uani 1 1 d . . . . .
H27 H 0.776486 0.276814 0.139075 0.066 Uiso 1 1 calc R U . . .
C28 C 0.61425(8) 0.32248(18) -0.01021(14) 0.0251(4) Uani 1 1 d . . . . .
C29 C 0.57285(8) 0.48155(17) -0.00271(13) 0.0211(4) Uani 1 1 d . . . . .
H29 H 0.543730 0.434590 -0.006841 0.025 Uiso 1 1 calc R U . . .
C30 C 0.56597(8) 0.53323(18) -0.09168(13) 0.0218(4) Uani 1 1 d . . . . .
C31 C 0.57497(7) 0.55950(18) 0.06948(13) 0.0209(4) Uani 1 1 d . . . . .
H31 H 0.547083 0.610379 0.048803 0.025 Uiso 1 1 calc R U . . .
C32 C 0.56974(8) 0.50735(18) 0.15259(14) 0.0219(4) Uani 1 1 d . . . . .
C33 C 0.62315(8) 0.71180(18) 0.11915(14) 0.0247(4) Uani 1 1 d . . . . .
C34 C 0.67505(9) 0.7519(2) 0.14765(15) 0.0276(5) Uani 1 1 d . . . . .
C35 C 0.71618(10) 0.6878(2) 0.15400(19) 0.0384(6) Uani 1 1 d . . . . .
H35 H 0.711477 0.616774 0.137166 0.046 Uiso 1 1 calc R U . . .
C36 C 0.76391(10) 0.7277(3) 0.1849(2) 0.0427(6) Uani 1 1 d . . . . .
H36 H 0.791668 0.683087 0.189687 0.051 Uiso 1 1 calc R U . . .
C37 C 0.77217(10) 0.8312(2) 0.20885(17) 0.0371(6) Uani 1 1 d . . . . .
C38 C 0.73104(11) 0.8945(2) 0.2013(2) 0.0433(6) Uani 1 1 d . . . . .
H38 H 0.735890 0.965873 0.216789 0.052 Uiso 1 1 calc R U . . .
C39 C 0.68274(10) 0.8556(2) 0.17162(19) 0.0371(6) Uani 1 1 d . . . . .
H39 H 0.655043 0.900115 0.167747 0.045 Uiso 1 1 calc R U . . .
C40 C 0.82443(11) 0.8723(3) 0.2417(2) 0.0468(7) Uani 1 1 d . . . . .
H40A H 0.838378 0.883074 0.192168 0.070 Uiso 1 1 calc R U . . .
H40B H 0.845014 0.822117 0.282429 0.070 Uiso 1 1 calc R U . . .
H40C H 0.823972 0.938620 0.271910 0.070 Uiso 1 1 calc R U . . .
O17 O 0.42870(8) 0.8814(2) 0.64958(14) 0.0488(5) Uani 1 1 d . . . . .
O18 O 0.48819(8) 0.88404(17) 0.58343(13) 0.0418(4) Uani 1 1 d . . . . .
H18A H 0.517483 0.861652 0.593075 0.063 Uiso 1 1 calc R U . . .
N1 N 0.47810(7) 0.72488(16) 0.76130(13) 0.0269(4) Uani 1 1 d . . . . .
H1D H 0.462787 0.681093 0.717059 0.032 Uiso 1 1 calc R U . . .
H1E H 0.454777 0.756066 0.783018 0.032 Uiso 1 1 calc R U . . .
H1F H 0.499592 0.688096 0.804541 0.032 Uiso 1 1 calc R U . . .
C41 C 0.47016(10) 0.8585(2) 0.64979(16) 0.0316(5) Uani 1 1 d . . . . .
C42 C 0.50597(9) 0.80513(19) 0.72763(15) 0.0270(4) Uani 1 1 d . . . . .
H42 H 0.533925 0.772237 0.709201 0.032 Uiso 1 1 calc R U . . .
C43 C 0.52635(10) 0.8879(2) 0.79732(18) 0.0353(5) Uani 1 1 d . . . . .
H43A H 0.539478 0.946085 0.769464 0.042 Uiso 1 1 calc R U . . .
H43B H 0.498213 0.915366 0.817252 0.042 Uiso 1 1 calc R U . . .
C44 C 0.56718(12) 0.8534(2) 0.87760(19) 0.0439(7) Uani 1 1 d . . . . .
H44 H 0.554614 0.790564 0.901994 0.053 Uiso 1 1 calc R U . . .
C45 C 0.61447(15) 0.8230(6) 0.8571(3) 0.0952(18) Uani 1 1 d . . . . .
H45A H 0.607422 0.768495 0.812252 0.143 Uiso 1 1 calc R U . . .
H45B H 0.638364 0.796727 0.910238 0.143 Uiso 1 1 calc R U . . .
H45C H 0.628605 0.883784 0.835461 0.143 Uiso 1 1 calc R U . . .
C46 C 0.5752(2) 0.9388(3) 0.9468(3) 0.0798(14) Uani 1 1 d . . . . .
H46A H 0.585093 1.003289 0.923197 0.120 Uiso 1 1 calc R U . . .
H46B H 0.601503 0.917607 0.998731 0.120 Uiso 1 1 calc R U . . .
H46C H 0.544159 0.950490 0.962826 0.120 Uiso 1 1 calc R U . . .
O19 O 0.42347(7) 0.1971(2) 0.28480(16) 0.0532(6) Uani 1 1 d . . . . .
O20 O 0.48572(8) 0.1184(2) 0.38185(15) 0.0511(6) Uani 1 1 d . . . . .
H20 H 0.462640 0.092599 0.399659 0.077 Uiso 1 1 calc R U . . .
N2 N 0.48621(7) 0.32206(16) 0.22945(13) 0.0254(4) Uani 1 1 d . . . . .
H2A H 0.460638 0.302531 0.182914 0.031 Uiso 1 1 calc R U . . .
H2B H 0.510322 0.353546 0.209952 0.031 Uiso 1 1 calc R U . . .
H2C H 0.474738 0.367259 0.263449 0.031 Uiso 1 1 calc R U . . .
C47 C 0.46679(9) 0.1818(2) 0.31665(16) 0.0319(5) Uani 1 1 d . . . . .
C48 C 0.50723(8) 0.22923(19) 0.28149(16) 0.0268(4) Uani 1 1 d . . . . .
H48 H 0.536065 0.250407 0.331485 0.032 Uiso 1 1 calc R U . . .
C49 C 0.52448(10) 0.1482(2) 0.22574(19) 0.0348(5) Uani 1 1 d . . . . .
H49A H 0.533387 0.083971 0.260983 0.042 Uiso 1 1 calc R U . . .
H49B H 0.495860 0.131200 0.175025 0.042 Uiso 1 1 calc R U . . .
C50 C 0.56822(13) 0.1775(2) 0.1914(3) 0.0512(8) Uani 1 1 d . . . . .
H50 H 0.559276 0.242918 0.156548 0.061 Uiso 1 1 calc R U . . .
C51 C 0.61413(16) 0.1975(7) 0.2619(5) 0.127(3) Uani 1 1 d . . . . .
H51A H 0.609856 0.260508 0.293741 0.190 Uiso 1 1 calc R U . . .
H51B H 0.642095 0.207064 0.236550 0.190 Uiso 1 1 calc R U . . .
H51C H 0.620964 0.138240 0.302213 0.190 Uiso 1 1 calc R U . . .
C52 C 0.57612(19) 0.0927(3) 0.1299(3) 0.0743(13) Uani 1 1 d . . . . .
H52A H 0.587082 0.028711 0.163241 0.112 Uiso 1 1 calc R U . . .
H52B H 0.601615 0.115019 0.102024 0.112 Uiso 1 1 calc R U . . .
H52C H 0.544758 0.079601 0.084915 0.112 Uiso 1 1 calc R U . . .
O21 O 0.57594(8) 0.05886(17) 0.52914(13) 0.0417(4) Uani 1 1 d G . . . .
H21D H 0.565482 0.011056 0.491612 0.063 Uiso 1 1 d G U . . .
H21E H 0.580174 0.111007 0.499137 0.063 Uiso 1 1 d G U . . .

loop_
_atom_site_aniso_label
_atom_site_aniso_U_11
_atom_site_aniso_U_22
_atom_site_aniso_U_33
_atom_site_aniso_U_23
_atom_site_aniso_U_13
_atom_site_aniso_U_12
O1 0.0276(8) 0.0290(9) 0.0417(9) -0.0018(7) 0.0056(7) -0.0004(7)
O2 0.0185(7) 0.0273(8) 0.0228(7) 0.0018(6) 0.0016(5) 0.0035(6)
O3 0.0379(9) 0.0344(9) 0.0232(8) 0.0038(7) 0.0132(7) 0.0093(7)
O4 0.0337(9) 0.0319(9) 0.0231(7) 0.0056(6) 0.0067(6) 0.0091(7)
O5 0.0353(9) 0.0345(9) 0.0254(8) -0.0015(7) 0.0114(7) -0.0109(7)
O6 0.0359(9) 0.0312(9) 0.0193(7) -0.0001(6) 0.0069(6) -0.0074(7)
O7 0.0185(7) 0.0251(8) 0.0251(7) 0.0002(6) 0.0060(5) -0.0023(6)
O8 0.0300(9) 0.0317(9) 0.0433(10) 0.0025(8) 0.0136(7) 0.0044(7)
C1 0.0301(14) 0.075(2) 0.0547(18) 0.0138(17) 0.0130(13) 0.0186(14)
C2 0.0282(12) 0.0571(17) 0.0339(13) 0.0077(12) 0.0086(10) 0.0124(12)
C3 0.0370(14) 0.0402(15) 0.0552(17) 0.0105(13) 0.0153(13) 0.0146(12)
C4 0.0292(13) 0.0394(15) 0.0523(16) 0.0053(13) 0.0099(11) 0.0070(11)
C5 0.0250(11) 0.0375(13) 0.0252(10) 0.0031(9) 0.0048(8) 0.0081(9)
C6 0.0271(12) 0.0425(15) 0.0449(15) -0.0040(12) 0.0080(10) 0.0030(11)
C7 0.0261(12) 0.0550(17) 0.0488(16) -0.0041(14) 0.0062(11) 0.0024(12)
C8 0.0260(11) 0.0283(11) 0.0219(10) 0.0010(8) 0.0053(8) 0.0044(9)
C9 0.0164(9) 0.0272(11) 0.0197(9) 0.0018(8) 0.0035(7) 0.0013(8)
C10 0.0176(9) 0.0300(11) 0.0200(9) 0.0002(8) 0.0033(7) -0.0023(8)
C11 0.0153(9) 0.0277(11) 0.0205(9) 0.0026(8) 0.0037(7) -0.0007(8)
C12 0.0169(9) 0.0270(10) 0.0208(9) 0.0010(8) 0.0052(7) 0.0001(8)
C13 0.0253(11) 0.0256(11) 0.0235(10) 0.0029(8) 0.0075(8) -0.0016(8)
C14 0.0279(11) 0.0288(12) 0.0278(11) 0.0018(9) 0.0090(9) -0.0049(9)
C15 0.0292(12) 0.0356(13) 0.0480(15) -0.0074(12) 0.0081(11) -0.0030(11)
C16 0.0276(13) 0.0510(17) 0.0592(18) -0.0106(15) 0.0083(12) -0.0033(12)
C17 0.0378(14) 0.0462(16) 0.0388(14) -0.0048(12) 0.0092(11) -0.0153(12)
C18 0.0497(16) 0.0343(14) 0.0569(18) -0.0049(13) 0.0165(14) -0.0132(13)
C19 0.0392(14) 0.0292(13) 0.0541(16) -0.0031(12) 0.0157(12) -0.0024(11)
C20 0.0436(17) 0.065(2) 0.0587(19) -0.0082(17) 0.0106(14) -0.0256(16)
O9 0.0263(8) 0.0289(9) 0.0339(8) 0.0000(7) 0.0039(6) -0.0018(6)
O10 0.0180(7) 0.0264(8) 0.0224(7) 0.0011(6) 0.0029(5) 0.0033(6)
O11 0.0298(8) 0.0307(8) 0.0210(7) 0.0014(6) 0.0090(6) 0.0004(7)
O12 0.0360(9) 0.0343(9) 0.0267(8) 0.0082(7) 0.0083(7) 0.0116(7)
O13 0.0379(9) 0.0367(10) 0.0258(8) 0.0004(7) 0.0113(7) -0.0113(8)
O14 0.0299(8) 0.0333(9) 0.0184(7) 0.0012(6) 0.0050(6) -0.0015(7)
O15 0.0198(7) 0.0276(8) 0.0251(7) -0.0024(6) 0.0077(6) -0.0043(6)
O16 0.0260(8) 0.0282(8) 0.0348(9) -0.0007(7) 0.0094(6) 0.0007(6)
C21 0.052(2) 0.075(3) 0.087(3) 0.026(2) 0.0248(19) 0.038(2)
C22 0.0413(16) 0.0564(19) 0.0550(18) 0.0173(15) 0.0205(14) 0.0215(14)
C23 0.0482(18) 0.0397(16) 0.087(3) 0.0033(17) 0.0265(17) 0.0140(14)
C24 0.0381(15) 0.0351(14) 0.069(2) -0.0039(14) 0.0168(14) 0.0063(12)
C25 0.0282(11) 0.0339(12) 0.0307(11) 0.0057(10) 0.0097(9) 0.0085(10)
C26 0.0310(13) 0.0580(19) 0.0417(14) -0.0085(13) 0.0006(11) 0.0119(13)
C27 0.0299(14) 0.080(3) 0.0483(17) -0.0041(17) -0.0009(12) 0.0156(15)
C28 0.0272(11) 0.0261(11) 0.0221(10) 0.0020(8) 0.0070(8) 0.0015(9)
C29 0.0170(9) 0.0253(10) 0.0201(9) 0.0022(8) 0.0037(7) 0.0014(8)
C30 0.0182(9) 0.0264(10) 0.0199(9) -0.0010(8) 0.0034(7) -0.0044(8)
C31 0.0170(9) 0.0254(10) 0.0197(9) 0.0015(8) 0.0040(7) -0.0014(8)
C32 0.0167(9) 0.0274(11) 0.0219(10) 0.0023(8) 0.0059(7) 0.0022(8)
C33 0.0253(10) 0.0266(11) 0.0227(10) 0.0010(8) 0.0077(8) -0.0045(8)
C34 0.0253(11) 0.0321(12) 0.0255(10) -0.0018(9) 0.0071(8) -0.0066(9)
C35 0.0285(12) 0.0382(14) 0.0478(15) -0.0041(12) 0.0093(11) -0.0036(11)
C36 0.0244(12) 0.0477(16) 0.0555(17) -0.0023(14) 0.0104(11) -0.0017(11)
C37 0.0290(12) 0.0504(16) 0.0309(12) 0.0021(11) 0.0065(9) -0.0097(11)
C38 0.0375(14) 0.0363(15) 0.0517(16) -0.0083(12) 0.0049(12) -0.0121(12)
C39 0.0305(12) 0.0328(13) 0.0459(14) -0.0056(11) 0.0072(11) -0.0064(10)
C40 0.0308(13) 0.0618(19) 0.0443(15) 0.0006(14) 0.0042(11) -0.0142(13)
O17 0.0371(10) 0.0604(14) 0.0465(11) 0.0117(10) 0.0075(8) 0.0198(10)
O18 0.0472(11) 0.0438(11) 0.0345(9) 0.0111(8) 0.0114(8) 0.0080(9)
N1 0.0264(9) 0.0285(10) 0.0246(9) -0.0001(7) 0.0051(7) -0.0013(8)
C41 0.0353(12) 0.0287(12) 0.0287(11) 0.0025(9) 0.0053(9) 0.0042(9)
C42 0.0274(10) 0.0251(11) 0.0273(10) 0.0034(9) 0.0057(8) 0.0006(9)
C43 0.0405(13) 0.0230(11) 0.0380(13) -0.0019(10) 0.0037(10) -0.0021(10)
C44 0.0488(16) 0.0352(14) 0.0374(14) -0.0018(11) -0.0054(12) -0.0056(12)
C45 0.042(2) 0.149(5) 0.078(3) -0.001(3) -0.0116(19) 0.014(3)
C46 0.110(4) 0.049(2) 0.053(2) -0.0128(17) -0.022(2) -0.009(2)
O19 0.0283(9) 0.0673(15) 0.0639(14) 0.0308(12) 0.0128(9) 0.0020(10)
O20 0.0411(11) 0.0572(14) 0.0540(12) 0.0318(11) 0.0116(9) 0.0031(10)
N2 0.0259(9) 0.0259(10) 0.0251(8) 0.0019(7) 0.0080(7) 0.0027(7)
C47 0.0332(12) 0.0298(12) 0.0315(12) 0.0045(10) 0.0067(9) 0.0007(10)
C48 0.0252(10) 0.0251(11) 0.0293(11) 0.0020(9) 0.0061(8) 0.0010(9)
C49 0.0335(12) 0.0275(12) 0.0441(14) -0.0045(10) 0.0118(11) 0.0009(10)
C50 0.0555(18) 0.0323(14) 0.081(2) -0.0092(15) 0.0443(18) -0.0023(13)
C51 0.043(2) 0.196(8) 0.150(5) -0.090(6) 0.041(3) -0.029(3)
C52 0.093(3) 0.054(2) 0.100(3) -0.013(2) 0.068(3) 0.008(2)
O21 0.0444(11) 0.0373(10) 0.0394(10) -0.0063(8) 0.0048(8) 0.0024(9)

loop_
_atom_type_symbol
_atom_type_description
_atom_type_scat_dispersion_real
_atom_type_scat_dispersion_imag
_atom_type_scat_source
C C 0.0181 0.0091 'International Tables Vol C Tables 4.2.6.8 and 6.1.1.4'
H H 0.0000 0.0000 'International Tables Vol C Tables 4.2.6.8 and 6.1.1.4'
N N 0.0311 0.0180 'International Tables Vol C Tables 4.2.6.8 and 6.1.1.4'
O O 0.0492 0.0322 'International Tables Vol C Tables 4.2.6.8 and 6.1.1.4'

loop_
_geom_angle_atom_site_label_1
_geom_angle_atom_site_label_2
_geom_angle_atom_site_label_3
_geom_angle
_geom_angle_site_symmetry_1
_geom_angle_site_symmetry_3
_geom_angle_publ_flag
C8 O2 C9 118.62(17) . . ?
C12 O6 H6 116(3) . . ?
C13 O7 C11 117.22(17) . . ?
H1A C1 H1B 109.5 . . ?
H1A C1 H1C 109.5 . . ?
H1B C1 H1C 109.5 . . ?
C2 C1 H1A 109.5 . . ?
C2 C1 H1B 109.5 . . ?
C2 C1 H1C 109.5 . . ?
C3 C2 C1 121.0(3) . . ?
C3 C2 C7 118.5(2) . . ?
C7 C2 C1 120.4(3) . . ?
C2 C3 H3 119.4 . . ?
C2 C3 C4 121.2(3) . . ?
C4 C3 H3 119.4 . . ?
C3 C4 H4 119.9 . . ?
C5 C4 C3 120.2(3) . . ?
C5 C4 H4 119.9 . . ?
C4 C5 C6 119.0(2) . . ?
C4 C5 C8 119.4(2) . . ?
C6 C5 C8 121.5(2) . . ?
C5 C6 H6A 119.7 . . ?
C7 C6 C5 120.5(3) . . ?
C7 C6 H6A 119.7 . . ?
C2 C7 H7 119.8 . . ?
C6 C7 C2 120.5(3) . . ?
C6 C7 H7 119.8 . . ?
O1 C8 O2 123.3(2) . . ?
O1 C8 C5 125.6(2) . . ?
O2 C8 C5 111.1(2) . . ?
O2 C9 H9 109.2 . . ?
O2 C9 C10 109.26(17) . . ?
O2 C9 C11 107.90(17) . . ?
C10 C9 H9 109.2 . . ?
C11 C9 H9 109.2 . . ?
C11 C9 C10 112.14(18) . . ?
O3 C10 C9 114.2(2) . . ?
O4 C10 O3 126.6(2) . . ?
O4 C10 C9 119.2(2) . . ?
O7 C11 C9 107.79(17) . . ?
O7 C11 H11 108.5 . . ?
O7 C11 C12 110.65(16) . . ?
C9 C11 H11 108.5 . . ?
C9 C11 C12 112.65(19) . . ?
C12 C11 H11 108.5 . . ?
O5 C12 O6 126.9(2) . . ?
O5 C12 C11 118.43(19) . . ?
O6 C12 C11 114.62(19) . . ?
O7 C13 C14 112.14(19) . . ?
O8 C13 O7 122.8(2) . . ?
O8 C13 C14 125.1(2) . . ?
C15 C14 C13 122.1(2) . . ?
C15 C14 C19 119.3(2) . . ?
C19 C14 C13 118.5(2) . . ?
C14 C15 H15 119.8 . . ?
C14 C15 C16 120.4(3) . . ?
C16 C15 H15 119.8 . . ?
C15 C16 H16 119.8 . . ?
C15 C16 C17 120.4(3) . . ?
C17 C16 H16 119.8 . . ?
C16 C17 C20 119.6(3) . . ?
C18 C17 C16 119.0(3) . . ?
C18 C17 C20 121.4(3) . . ?
C17 C18 H18 119.5 . . ?
C17 C18 C19 121.0(3) . . ?
C19 C18 H18 119.5 . . ?
C14 C19 C18 119.8(3) . . ?
C14 C19 H19 120.1 . . ?
C18 C19 H19 120.1 . . ?
C17 C20 H20A 109.5 . . ?
C17 C20 H20B 109.5 . . ?
C17 C20 H20C 109.5 . . ?
H20A C20 H20B 109.5 . . ?
H20A C20 H20C 109.5 . . ?
H20B C20 H20C 109.5 . . ?
C28 O10 C29 116.51(16) . . ?
C32 O14 H14 125(5) . . ?
C33 O15 C31 117.11(17) . . ?
H21A C21 H21B 109.5 . . ?
H21A C21 H21C 109.5 . . ?
H21B C21 H21C 109.5 . . ?
C22 C21 H21A 109.5 . . ?
C22 C21 H21B 109.5 . . ?
C22 C21 H21C 109.5 . . ?
C23 C22 C21 120.3(3) . . ?
C27 C22 C21 121.4(4) . . ?
C27 C22 C23 118.3(3) . . ?
C22 C23 H23 119.5 . . ?
C24 C23 C22 121.0(3) . . ?
C24 C23 H23 119.5 . . ?
C23 C24 H24 119.9 . . ?
C23 C24 C25 120.2(3) . . ?
C25 C24 H24 119.9 . . ?
C24 C25 C28 117.6(2) . . ?
C26 C25 C24 119.5(3) . . ?
C26 C25 C28 122.9(2) . . ?
C25 C26 H26 120.2 . . ?
C25 C26 C27 119.6(3) . . ?
C27 C26 H26 120.2 . . ?
C22 C27 C26 121.5(3) . . ?
C22 C27 H27 119.3 . . ?
C26 C27 H27 119.3 . . ?
O9 C28 O10 123.4(2) . . ?
O9 C28 C25 124.2(2) . . ?
O10 C28 C25 112.44(19) . . ?
O10 C29 H29 108.1 . . ?
O10 C29 C30 112.08(17) . . ?
O10 C29 C31 107.84(16) . . ?
C30 C29 H29 108.1 . . ?
C31 C29 H29 108.1 . . ?
C31 C29 C30 112.56(18) . . ?
O11 C30 C29 116.20(19) . . ?
O12 C30 O11 127.3(2) . . ?
O12 C30 C29 116.44(19) . . ?
O15 C31 C29 107.93(16) . . ?
O15 C31 H31 108.7 . . ?
O15 C31 C32 110.86(16) . . ?
C29 C31 H31 108.7 . . ?
C29 C31 C32 111.94(19) . . ?
C32 C31 H31 108.7 . . ?
O13 C32 O14 126.7(2) . . ?
O13 C32 C31 117.68(19) . . ?
O14 C32 C31 115.56(19) . . ?
O15 C33 C34 111.29(19) . . ?
O16 C33 O15 123.6(2) . . ?
O16 C33 C34 125.1(2) . . ?
C35 C34 C33 122.1(2) . . ?
C39 C34 C33 118.7(2) . . ?
C39 C34 C35 119.1(2) . . ?
C34 C35 H35 120.0 . . ?
C36 C35 C34 119.9(3) . . ?
C36 C35 H35 120.0 . . ?
C35 C36 H36 119.2 . . ?
C35 C36 C37 121.6(3) . . ?
C37 C36 H36 119.2 . . ?
C36 C37 C40 120.3(3) . . ?
C38 C37 C36 118.0(2) . . ?
C38 C37 C40 121.7(3) . . ?
C37 C38 H38 119.3 . . ?
C37 C38 C39 121.3(3) . . ?
C39 C38 H38 119.3 . . ?
C34 C39 C38 120.0(3) . . ?
C34 C39 H39 120.0 . . ?
C38 C39 H39 120.0 . . ?
C37 C40 H40A 109.5 . . ?
C37 C40 H40B 109.5 . . ?
C37 C40 H40C 109.5 . . ?
H40A C40 H40B 109.5 . . ?
H40A C40 H40C 109.5 . . ?
H40B C40 H40C 109.5 . . ?
C41 O18 H18A 109.5 . . ?
H1D N1 H1E 109.5 . . ?
H1D N1 H1F 109.5 . . ?
H1E N1 H1F 109.5 . . ?
C42 N1 H1D 109.5 . . ?
C42 N1 H1E 109.5 . . ?
C42 N1 H1F 109.5 . . ?
O17 C41 O18 121.1(2) . . ?
O17 C41 C42 122.1(2) . . ?
O18 C41 C42 116.7(2) . . ?
N1 C42 C41 108.42(19) . . ?
N1 C42 H42 110.0 . . ?
N1 C42 C43 110.5(2) . . ?
C41 C42 H42 110.0 . . ?
C41 C42 C43 107.8(2) . . ?
C43 C42 H42 110.0 . . ?
C42 C43 H43A 108.1 . . ?
C42 C43 H43B 108.1 . . ?
H43A C43 H43B 107.3 . . ?
C44 C43 C42 116.6(2) . . ?
C44 C43 H43A 108.1 . . ?
C44 C43 H43B 108.1 . . ?
C43 C44 H44 107.4 . . ?
C43 C44 C46 108.7(3) . . ?
C45 C44 C43 113.2(3) . . ?
C45 C44 H44 107.4 . . ?
C45 C44 C46 112.5(4) . . ?
C46 C44 H44 107.4 . . ?
C44 C45 H45A 109.5 . . ?
C44 C45 H45B 109.5 . . ?
C44 C45 H45C 109.5 . . ?
H45A C45 H45B 109.5 . . ?
H45A C45 H45C 109.5 . . ?
H45B C45 H45C 109.5 . . ?
C44 C46 H46A 109.5 . . ?
C44 C46 H46B 109.5 . . ?
C44 C46 H46C 109.5 . . ?
H46A C46 H46B 109.5 . . ?
H46A C46 H46C 109.5 . . ?
H46B C46 H46C 109.5 . . ?
C47 O20 H20 109.5 . . ?
H2A N2 H2B 109.5 . . ?
H2A N2 H2C 109.5 . . ?
H2B N2 H2C 109.5 . . ?
C48 N2 H2A 109.5 . . ?
C48 N2 H2B 109.5 . . ?
C48 N2 H2C 109.5 . . ?
O19 C47 O20 125.3(2) . . ?
O19 C47 C48 123.2(2) . . ?
O20 C47 C48 111.3(2) . . ?
N2 C48 C47 108.03(19) . . ?
N2 C48 H48 109.5 . . ?
N2 C48 C49 111.4(2) . . ?
C47 C48 H48 109.5 . . ?
C47 C48 C49 109.0(2) . . ?
C49 C48 H48 109.5 . . ?
C48 C49 H49A 108.1 . . ?
C48 C49 H49B 108.1 . . ?
H49A C49 H49B 107.3 . . ?
C50 C49 C48 117.0(2) . . ?
C50 C49 H49A 108.1 . . ?
C50 C49 H49B 108.1 . . ?
C49 C50 H50 107.8 . . ?
C49 C50 C52 109.1(3) . . ?
C51 C50 C49 112.7(4) . . ?
C51 C50 H50 107.8 . . ?
C51 C50 C52 111.4(4) . . ?
C52 C50 H50 107.8 . . ?
C50 C51 H51A 109.5 . . ?
C50 C51 H51B 109.5 . . ?
C50 C51 H51C 109.5 . . ?
H51A C51 H51B 109.5 . . ?
H51A C51 H51C 109.5 . . ?
H51B C51 H51C 109.5 . . ?
C50 C52 H52A 109.5 . . ?
C50 C52 H52B 109.5 . . ?
C50 C52 H52C 109.5 . . ?
H52A C52 H52B 109.5 . . ?
H52A C52 H52C 109.5 . . ?
H52B C52 H52C 109.5 . . ?
H21D O21 H21E 104.5 . . ?

loop_
_geom_bond_atom_site_label_1
_geom_bond_atom_site_label_2
_geom_bond_distance
_geom_bond_site_symmetry_2
_geom_bond_publ_flag
O1 C8 1.209(3) . ?
O2 C8 1.345(3) . ?
O2 C9 1.437(2) . ?
O3 C10 1.277(3) . ?
O4 C10 1.231(3) . ?
O5 C12 1.225(3) . ?
O6 H6 0.861(14) . ?
O6 C12 1.282(3) . ?
O7 C11 1.434(2) . ?
O7 C13 1.349(3) . ?
O8 C13 1.212(3) . ?
C1 H1A 0.9800 . ?
C1 H1B 0.9800 . ?
C1 H1C 0.9800 . ?
C1 C2 1.512(4) . ?
C2 C3 1.382(5) . ?
C2 C7 1.397(5) . ?
C3 H3 0.9500 . ?
C3 C4 1.390(4) . ?
C4 H4 0.9500 . ?
C4 C5 1.386(4) . ?
C5 C6 1.392(4) . ?
C5 C8 1.487(3) . ?
C6 H6A 0.9500 . ?
C6 C7 1.388(4) . ?
C7 H7 0.9500 . ?
C9 H9 1.0000 . ?
C9 C10 1.531(3) . ?
C9 C11 1.512(3) . ?
C11 H11 1.0000 . ?
C11 C12 1.525(3) . ?
C13 C14 1.479(3) . ?
C14 C15 1.379(4) . ?
C14 C19 1.390(4) . ?
C15 H15 0.9500 . ?
C15 C16 1.387(4) . ?
C16 H16 0.9500 . ?
C16 C17 1.391(5) . ?
C17 C18 1.370(5) . ?
C17 C20 1.511(4) . ?
C18 H18 0.9500 . ?
C18 C19 1.390(4) . ?
C19 H19 0.9500 . ?
C20 H20A 0.9800 . ?
C20 H20B 0.9800 . ?
C20 H20C 0.9800 . ?
O9 C28 1.213(3) . ?
O10 C28 1.346(3) . ?
O10 C29 1.437(2) . ?
O11 C30 1.268(3) . ?
O12 C30 1.233(3) . ?
O13 C32 1.232(3) . ?
O14 H14 0.858(14) . ?
O14 C32 1.272(3) . ?
O15 C31 1.440(2) . ?
O15 C33 1.352(3) . ?
O16 C33 1.209(3) . ?
C21 H21A 0.9800 . ?
C21 H21B 0.9800 . ?
C21 H21C 0.9800 . ?
C21 C22 1.514(4) . ?
C22 C23 1.384(5) . ?
C22 C27 1.382(5) . ?
C23 H23 0.9500 . ?
C23 C24 1.376(4) . ?
C24 H24 0.9500 . ?
C24 C25 1.393(4) . ?
C25 C26 1.378(4) . ?
C25 C28 1.480(3) . ?
C26 H26 0.9500 . ?
C26 C27 1.388(4) . ?
C27 H27 0.9500 . ?
C29 H29 1.0000 . ?
C29 C30 1.526(3) . ?
C29 C31 1.512(3) . ?
C31 H31 1.0000 . ?
C31 C32 1.524(3) . ?
C33 C34 1.485(3) . ?
C34 C35 1.394(4) . ?
C34 C39 1.387(4) . ?
C35 H35 0.9500 . ?
C35 C36 1.385(4) . ?
C36 H36 0.9500 . ?
C36 C37 1.385(4) . ?
C37 C38 1.385(4) . ?
C37 C40 1.503(4) . ?
C38 H38 0.9500 . ?
C38 C39 1.392(4) . ?
C39 H39 0.9500 . ?
C40 H40A 0.9800 . ?
C40 H40B 0.9800 . ?
C40 H40C 0.9800 . ?
O17 C41 1.193(3) . ?
O18 H18A 0.8400 . ?
O18 C41 1.330(3) . ?
N1 H1D 0.9100 . ?
N1 H1E 0.9100 . ?
N1 H1F 0.9100 . ?
N1 C42 1.478(3) . ?
C41 C42 1.522(3) . ?
C42 H42 1.0000 . ?
C42 C43 1.528(3) . ?
C43 H43A 0.9900 . ?
C43 H43B 0.9900 . ?
C43 C44 1.523(4) . ?
C44 H44 1.0000 . ?
C44 C45 1.496(6) . ?
C44 C46 1.527(5) . ?
C45 H45A 0.9800 . ?
C45 H45B 0.9800 . ?
C45 H45C 0.9800 . ?
C46 H46A 0.9800 . ?
C46 H46B 0.9800 . ?
C46 H46C 0.9800 . ?
O19 C47 1.191(3) . ?
O20 H20 0.8400 . ?
O20 C47 1.310(3) . ?
N2 H2A 0.9100 . ?
N2 H2B 0.9100 . ?
N2 H2C 0.9100 . ?
N2 C48 1.478(3) . ?
C47 C48 1.519(3) . ?
C48 H48 1.0000 . ?
C48 C49 1.529(3) . ?
C49 H49A 0.9900 . ?
C49 H49B 0.9900 . ?
C49 C50 1.516(4) . ?
C50 H50 1.0000 . ?
C50 C51 1.473(7) . ?
C50 C52 1.520(5) . ?
C51 H51A 0.9800 . ?
C51 H51B 0.9800 . ?
C51 H51C 0.9800 . ?
C52 H52A 0.9800 . ?
C52 H52B 0.9800 . ?
C52 H52C 0.9800 . ?
O21 H21D 0.8500 . ?
O21 H21E 0.8498 . ?

loop_
_geom_torsion_atom_site_label_1
_geom_torsion_atom_site_label_2
_geom_torsion_atom_site_label_3
_geom_torsion_atom_site_label_4
_geom_torsion
_geom_torsion_site_symmetry_1
_geom_torsion_site_symmetry_2
_geom_torsion_site_symmetry_3
_geom_torsion_site_symmetry_4
_geom_torsion_publ_flag
O2 C9 C10 O3 37.2(3) . . . . ?
O2 C9 C10 O4 -143.6(2) . . . . ?
O2 C9 C11 O7 50.2(2) . . . . ?
O2 C9 C11 C12 -72.1(2) . . . . ?
O7 C11 C12 O5 -156.29(19) . . . . ?
O7 C11 C12 O6 26.6(3) . . . . ?
O7 C13 C14 C15 -2.8(3) . . . . ?
O7 C13 C14 C19 177.3(2) . . . . ?
O8 C13 C14 C15 177.2(2) . . . . ?
O8 C13 C14 C19 -2.8(4) . . . . ?
C1 C2 C3 C4 178.6(3) . . . . ?
C1 C2 C7 C6 -178.5(3) . . . . ?
C2 C3 C4 C5 0.0(5) . . . . ?
C3 C2 C7 C6 1.2(5) . . . . ?
C3 C4 C5 C6 0.8(4) . . . . ?
C3 C4 C5 C8 -179.7(2) . . . . ?
C4 C5 C6 C7 -0.7(4) . . . . ?
C4 C5 C8 O1 -8.2(4) . . . . ?
C4 C5 C8 O2 171.3(2) . . . . ?
C5 C6 C7 C2 -0.3(4) . . . . ?
C6 C5 C8 O1 171.2(3) . . . . ?
C6 C5 C8 O2 -9.3(3) . . . . ?
C7 C2 C3 C4 -1.0(5) . . . . ?
C8 O2 C9 C10 -90.3(2) . . . . ?
C8 O2 C9 C11 147.58(19) . . . . ?
C8 C5 C6 C7 179.9(3) . . . . ?
C9 O2 C8 O1 -11.0(3) . . . . ?
C9 O2 C8 C5 169.56(17) . . . . ?
C9 C11 C12 O5 -35.5(3) . . . . ?
C9 C11 C12 O6 147.34(19) . . . . ?
C10 C9 C11 O7 -70.2(2) . . . . ?
C10 C9 C11 C12 167.48(16) . . . . ?
C11 O7 C13 O8 -8.8(3) . . . . ?
C11 O7 C13 C14 171.20(17) . . . . ?
C11 C9 C10 O3 156.79(19) . . . . ?
C11 C9 C10 O4 -24.1(3) . . . . ?
C13 O7 C11 C9 149.54(18) . . . . ?
C13 O7 C11 C12 -86.9(2) . . . . ?
C13 C14 C15 C16 179.1(3) . . . . ?
C13 C14 C19 C18 179.9(3) . . . . ?
C14 C15 C16 C17 1.3(5) . . . . ?
C15 C14 C19 C18 0.0(4) . . . . ?
C15 C16 C17 C18 -0.6(5) . . . . ?
C15 C16 C17 C20 -179.9(3) . . . . ?
C16 C17 C18 C19 -0.4(5) . . . . ?
C17 C18 C19 C14 0.7(5) . . . . ?
C19 C14 C15 C16 -1.0(4) . . . . ?
C20 C17 C18 C19 178.9(3) . . . . ?
O10 C29 C30 O11 22.3(3) . . . . ?
O10 C29 C30 O12 -161.08(19) . . . . ?
O10 C29 C31 O15 53.2(2) . . . . ?
O10 C29 C31 C32 -69.1(2) . . . . ?
O15 C31 C32 O13 -152.83(19) . . . . ?
O15 C31 C32 O14 30.0(3) . . . . ?
O15 C33 C34 C35 -11.4(3) . . . . ?
O15 C33 C34 C39 170.9(2) . . . . ?
O16 C33 C34 C35 168.7(2) . . . . ?
O16 C33 C34 C39 -9.0(4) . . . . ?
C21 C22 C23 C24 -178.8(4) . . . . ?
C21 C22 C27 C26 178.4(3) . . . . ?
C22 C23 C24 C25 -0.2(5) . . . . ?
C23 C22 C27 C26 -1.3(5) . . . . ?
C23 C24 C25 C26 -0.1(5) . . . . ?
C23 C24 C25 C28 -178.6(3) . . . . ?
C24 C25 C26 C27 -0.3(5) . . . . ?
C24 C25 C28 O9 6.2(4) . . . . ?
C24 C25 C28 O10 -174.7(2) . . . . ?
C25 C26 C27 C22 1.0(5) . . . . ?
C26 C25 C28 O9 -172.2(3) . . . . ?
C26 C25 C28 O10 6.8(3) . . . . ?
C27 C22 C23 C24 0.9(5) . . . . ?
C28 O10 C29 C30 -83.2(2) . . . . ?
C28 O10 C29 C31 152.41(18) . . . . ?
C28 C25 C26 C27 178.1(3) . . . . ?
C29 O10 C28 O9 -3.8(3) . . . . ?
C29 O10 C28 C25 177.13(18) . . . . ?
C29 C31 C32 O13 -32.2(3) . . . . ?
C29 C31 C32 O14 150.53(19) . . . . ?
C30 C29 C31 O15 -70.9(2) . . . . ?
C30 C29 C31 C32 166.79(16) . . . . ?
C31 O15 C33 O16 -10.2(3) . . . . ?
C31 O15 C33 C34 169.84(17) . . . . ?
C31 C29 C30 O11 144.05(19) . . . . ?
C31 C29 C30 O12 -39.3(3) . . . . ?
C33 O15 C31 C29 153.50(18) . . . . ?
C33 O15 C31 C32 -83.6(2) . . . . ?
C33 C34 C35 C36 -176.9(2) . . . . ?
C33 C34 C39 C38 177.9(3) . . . . ?
C34 C35 C36 C37 -0.9(5) . . . . ?
C35 C34 C39 C38 0.1(4) . . . . ?
C35 C36 C37 C38 0.1(4) . . . . ?
C35 C36 C37 C40 -179.7(3) . . . . ?
C36 C37 C38 C39 0.7(4) . . . . ?
C37 C38 C39 C34 -0.9(5) . . . . ?
C39 C34 C35 C36 0.7(4) . . . . ?
C40 C37 C38 C39 -179.4(3) . . . . ?
O17 C41 C42 N1 41.5(3) . . . . ?
O17 C41 C42 C43 -78.1(3) . . . . ?
O18 C41 C42 N1 -142.2(2) . . . . ?
O18 C41 C42 C43 98.1(3) . . . . ?
N1 C42 C43 C44 67.8(3) . . . . ?
C41 C42 C43 C44 -173.9(2) . . . . ?
C42 C43 C44 C45 65.4(4) . . . . ?
C42 C43 C44 C46 -168.8(3) . . . . ?
O19 C47 C48 N2 21.6(4) . . . . ?
O19 C47 C48 C49 -99.6(3) . . . . ?
O20 C47 C48 N2 -162.3(2) . . . . ?
O20 C47 C48 C49 76.5(3) . . . . ?
N2 C48 C49 C50 66.3(3) . . . . ?
C47 C48 C49 C50 -174.6(3) . . . . ?
C48 C49 C50 C51 61.8(5) . . . . ?
C48 C49 C50 C52 -173.9(3) . . . . ?
